data_7711350
loop_
_publ_author_name
'Villalba, Francisco'
'Albeniz, Ana Carmen'

_publ_section_title
;
 Diazo Compounds and Palladium-Aryl Complexes: Trapping the Elusive
 Carbene Migratory Insertion Organometallic Products
;
_journal_name_full 'Dalton Transactions'
_journal_paper_doi 10.1039/D2DT02775E
_journal_year 2022
_chemical_formula_moiety 'C39 H30 F5 P2 Pd, B F4'
_chemical_formula_sum 'C39 H30 B F9 P2 Pd'
_chemical_formula_weight 848.78
_space_group_crystal_system triclinic
_space_group_IT_number 2
_space_group_name_Hall '-P 1'
_space_group_name_H-M_alt 'P -1'
_atom_sites_solution_hydrogens geom
_atom_sites_solution_primary dual
_audit_creation_date 2019-05-02
_audit_creation_method
;
Olex2 1.2
(compiled 2018.05.29 svn.r3508 for OlexSys, GUI svn.r5506)
;
_audit_update_record
;
2022-07-07 deposited with the CCDC.	2022-09-27 downloaded from the CCDC.
;
_cell_angle_alpha 91.301(3)
_cell_angle_beta 95.754(3)
_cell_angle_gamma 93.117(4)
_cell_formula_units_Z 2
_cell_length_a 8.5211(4)
_cell_length_b 10.1127(4)
_cell_length_c 21.1960(7)
_cell_measurement_reflns_used 4357
_cell_measurement_temperature 298.15
_cell_measurement_theta_max 24.9040
_cell_measurement_theta_min 3.5550
_cell_volume 1813.87(13)
_computing_cell_refinement 'CrysAlisPro 1.171.39.45g (Rigaku OD, 2018)'
_computing_data_collection 'CrysAlisPro 1.171.39.45g (Rigaku OD, 2018)'
_computing_data_reduction 'CrysAlisPro 1.171.39.45g (Rigaku OD, 2018)'
_computing_molecular_graphics 'Olex2 (Dolomanov et al., 2009)'
_computing_publication_material 'Olex2 (Dolomanov et al., 2009)'
_computing_structure_refinement 'ShelXL (Sheldrick, 2015)'
_computing_structure_solution 'ShelXT (Sheldrick, 2015)'
_diffrn_ambient_temperature 298.15
_diffrn_detector 'CCD plate'
_diffrn_detector_area_resol_mean 10.4757
_diffrn_detector_type Atlas
_diffrn_measured_fraction_theta_full 0.997
_diffrn_measured_fraction_theta_max 0.822
_diffrn_measurement_details
;
List of Runs (angles in degrees, time in seconds):

  # Type    Start    End  Width  t~exp~   \w     \q     \k     \f   Frames
#--------------------------------------------------------------------------
  1  \w    -76.00  16.00   1.00   35.96    --  -10.64 -57.00-150.00   92
  2  \w    -34.00  62.00   1.00   35.96    --  -10.64  57.00   0.00   96
  3  \w    -10.00  78.00   1.00   35.96    --   12.20  77.00 120.00   88
;
_diffrn_measurement_device 'four-circle diffractometer'
_diffrn_measurement_device_type 'SuperNova, Dual, Cu at home/near, Atlas'
_diffrn_measurement_method '\w scans'
_diffrn_orient_matrix_type 'CrysAlisPro convention (1999,Acta A55,543-557)'
_diffrn_orient_matrix_UB_11 -0.0756861000
_diffrn_orient_matrix_UB_12 0.0026034000
_diffrn_orient_matrix_UB_13 0.0110317000
_diffrn_orient_matrix_UB_21 -0.0355112000
_diffrn_orient_matrix_UB_22 -0.0037023000
_diffrn_orient_matrix_UB_23 -0.0317669000
_diffrn_orient_matrix_UB_31 -0.0057170000
_diffrn_orient_matrix_UB_32 -0.0701261000
_diffrn_orient_matrix_UB_33 0.0011312000
_diffrn_radiation_monochromator mirror
_diffrn_radiation_probe x-ray
_diffrn_radiation_type MoK\a
_diffrn_radiation_wavelength 0.71073
_diffrn_reflns_av_R_equivalents 0.0336
_diffrn_reflns_av_unetI/netI 0.0759
_diffrn_reflns_Laue_measured_fraction_full 0.997
_diffrn_reflns_Laue_measured_fraction_max 0.822
_diffrn_reflns_limit_h_max 10
_diffrn_reflns_limit_h_min -10
_diffrn_reflns_limit_k_max 13
_diffrn_reflns_limit_k_min -12
_diffrn_reflns_limit_l_max 29
_diffrn_reflns_limit_l_min -29
_diffrn_reflns_number 13812
_diffrn_reflns_point_group_measured_fraction_full 0.997
_diffrn_reflns_point_group_measured_fraction_max 0.822
_diffrn_reflns_theta_full 25.000
_diffrn_reflns_theta_max 29.696
_diffrn_reflns_theta_min 3.455
_diffrn_source 'micro-focus sealed X-ray tube'
_diffrn_source_type 'SuperNova (Mo) X-ray Source'
_exptl_absorpt_coefficient_mu 0.675
_exptl_absorpt_correction_T_max 1.000
_exptl_absorpt_correction_T_min 0.708
_exptl_absorpt_correction_type gaussian
_exptl_absorpt_process_details
;
CrysAlisPro 1.171.39.45g (Rigaku Oxford Diffraction, 2018)
Numerical absorption correction based on gaussian integration over
			a multifaceted crystal model
Empirical absorption correction using spherical harmonics,
 implemented in SCALE3 ABSPACK scaling algorithm.
;
_exptl_crystal_colour yellow
_exptl_crystal_colour_primary yellow
_exptl_crystal_density_diffrn 1.554
_exptl_crystal_description prism
_exptl_crystal_F_000 852
_exptl_crystal_size_max 0.253
_exptl_crystal_size_mid 0.161
_exptl_crystal_size_min 0.049
_refine_diff_density_max 0.426
_refine_diff_density_min -0.457
_refine_diff_density_rms 0.086
_refine_ls_extinction_method none
_refine_ls_goodness_of_fit_ref 1.069
_refine_ls_hydrogen_treatment constr
_refine_ls_matrix_type full
_refine_ls_number_parameters 469
_refine_ls_number_reflns 8440
_refine_ls_number_restraints 0
_refine_ls_restrained_S_all 1.069
_refine_ls_R_factor_all 0.0891
_refine_ls_R_factor_gt 0.0552
_refine_ls_shift/su_max 0.001
_refine_ls_shift/su_mean 0.000
_refine_ls_structure_factor_coef Fsqd
_refine_ls_weighting_details 'w=1/[\s^2^(Fo^2^)+(0.0300P)^2^+0.9333P] where P=(Fo^2^+2Fc^2^)/3'
_refine_ls_weighting_scheme calc
_refine_ls_wR_factor_gt 0.0922
_refine_ls_wR_factor_ref 0.1114
_reflns_Friedel_coverage 0.000
_reflns_number_gt 6056
_reflns_number_total 8440
_reflns_threshold_expression 'I > 2\s(I)'
_cod_data_source_file d2dt02775e3.cif
_cod_data_source_block fvpdppe
_cod_database_code 7711350
_shelx_shelxl_version_number 2014/7
_chemical_oxdiff_formula 'C39 H30 F9 B1 P2 Pd'
_chemical_oxdiff_usercomment yellow
_shelx_space_group_comment
;
The symmetry employed for this shelxl refinement is uniquely defined
by the following loop, which should always be used as a source of
symmetry information in preference to the above space-group names.
They are only intended as comments.
;
_reflns_odcompleteness_completeness 99.74
_reflns_odcompleteness_iscentric 1
_reflns_odcompleteness_theta 26.32
_olex2_refinement_description
;
1. Fixed Uiso
 At 1.2 times of:
  All C(H) groups, All C(H,H) groups
2.a Ternary CH refined with riding coordinates:
 C00E(H00E)
2.b Secondary CH2 refined with riding coordinates:
 C00D(H00a,H00b), C00G(H00c,H00d)
2.c Aromatic/amide H refined with riding coordinates:
 C00I(H00I), C00J(H00J), C00M(H00M), C00O(H00O), C00S(H00S), C00U(H00U),
 C00V(H00V), C00W(H00W), C00X(H00X), C00Z(H00Z), C010(H010), C011(H011),
 C012(H012), C013(H013), C014(H014), C016(H016), C017(H017), C018(H018),
 C019(H019), C01A(H01A), C01B(H01B), C01C(H01C), C01D(H01D), C01E(H01E),
 C01F(H01F)
;
_olex2_submission_special_instructions 'No special instructions were received'
_oxdiff_exptl_absorpt_empirical_details
;
Empirical correction (ABSPACK) includes:
- Absorption correction using spherical harmonics
- Frame scaling
;
_oxdiff_exptl_absorpt_empirical_full_max 1.110
_oxdiff_exptl_absorpt_empirical_full_min 0.921

loop_
_space_group_symop_operation_xyz
'x, y, z'
'-x, -y, -z'

loop_
_atom_site_label
_atom_site_type_symbol
_atom_site_fract_x
_atom_site_fract_y
_atom_site_fract_z
_atom_site_U_iso_or_equiv
_atom_site_adp_type
_atom_site_occupancy
_atom_site_site_symmetry_order
_atom_site_calc_flag
_atom_site_refinement_flags_posn
_atom_site_refinement_flags_adp
_atom_site_refinement_flags_occupancy
_atom_site_disorder_assembly
_atom_site_disorder_group
Pd01 Pd 0.28509(4) 0.68666(3) 0.25064(2) 0.03643(10) Uani 1 1 d . . . . .
P002 P 0.07498(12) 0.60270(10) 0.29689(4) 0.0351(2) Uani 1 1 d . . . . .
P003 P 0.11710(13) 0.68605(11) 0.15854(5) 0.0414(3) Uani 1 1 d . . . . .
F004 F 0.6391(3) 0.5576(3) 0.42362(13) 0.0697(8) Uani 1 1 d . . . . .
F005 F 0.3056(3) 0.9013(2) 0.36714(13) 0.0639(7) Uani 1 1 d . . . . .
F006 F 0.2977(4) 0.9626(3) 0.48995(15) 0.0913(10) Uani 1 1 d . . . . .
F007 F 0.6282(4) 0.6195(3) 0.54566(13) 0.1007(11) Uani 1 1 d . . . . .
F008 F 0.5799(4) 0.4594(3) 0.15276(15) 0.0946(10) Uani 1 1 d . . . . .
F009 F 0.7191(5) 0.2892(3) 0.18303(19) 0.1125(12) Uani 1 1 d . . . . .
C00A C 0.0277(5) 0.6743(4) 0.37133(17) 0.0403(9) Uani 1 1 d . . . . .
F00B F 0.4539(5) 0.8225(4) 0.58026(13) 0.1139(13) Uani 1 1 d . . . . .
C00C C 0.0771(5) 0.4258(4) 0.30907(17) 0.0389(9) Uani 1 1 d . . . . .
C00D C -0.1001(5) 0.6235(4) 0.24076(17) 0.0432(9) Uani 1 1 d . . . . .
H00A H -0.1873 0.5655 0.2515 0.052 Uiso 1 1 calc R . . . .
H00B H -0.1312 0.7142 0.2432 0.052 Uiso 1 1 calc R . . . .
C00E C 0.4807(4) 0.6886(4) 0.32356(18) 0.0398(9) Uani 1 1 d . . . . .
H00E H 0.5365 0.6069 0.3206 0.048 Uiso 1 1 calc R . . . .
F00F F 0.5817(4) 0.3878(4) 0.25169(16) 0.1148(13) Uani 1 1 d . . . . .
C00G C -0.0620(5) 0.5904(4) 0.17430(17) 0.0473(10) Uani 1 1 d . . . . .
H00C H -0.1491 0.6115 0.1438 0.057 Uiso 1 1 calc R . . . .
H00D H -0.0463 0.4965 0.1701 0.057 Uiso 1 1 calc R . . . .
C00H C 0.1833(5) 0.6076(4) 0.08916(18) 0.0484(11) Uani 1 1 d . . . . .
C00I C -0.0555(5) 0.7886(4) 0.3726(2) 0.0536(11) Uani 1 1 d . . . . .
H00I H -0.0897 0.8276 0.3348 0.064 Uiso 1 1 calc R . . . .
C00J C 0.0782(5) 0.6188(4) 0.42855(18) 0.0513(11) Uani 1 1 d . . . . .
H00J H 0.1347 0.5426 0.4288 0.062 Uiso 1 1 calc R . . . .
C00K C 0.0565(5) 0.8480(4) 0.13565(18) 0.0473(10) Uani 1 1 d . . . . .
C00L C 0.4736(5) 0.7269(4) 0.39013(18) 0.0419(9) Uani 1 1 d . . . . .
C00M C -0.0539(6) 0.3565(4) 0.32725(19) 0.0518(11) Uani 1 1 d . . . . .
H00M H -0.1443 0.4007 0.3335 0.062 Uiso 1 1 calc R . . . .
C00N C 0.5315(5) 0.7816(4) 0.27782(19) 0.0432(10) Uani 1 1 d . . . . .
C00O C 0.2109(5) 0.3592(4) 0.2993(2) 0.0520(11) Uani 1 1 d . . . . .
H00O H 0.2994 0.4048 0.2865 0.062 Uiso 1 1 calc R . . . .
C00P C 0.5516(5) 0.6586(4) 0.4385(2) 0.0501(11) Uani 1 1 d . . . . .
C00Q C 0.3883(5) 0.8296(4) 0.4105(2) 0.0496(11) Uani 1 1 d . . . . .
F00R F 0.4554(5) 0.2647(3) 0.1723(2) 0.1322(15) Uani 1 1 d . . . . .
C00S C 0.5695(5) 0.9187(4) 0.2897(2) 0.0543(11) Uani 1 1 d . . . . .
H00S H 0.5742 0.9530 0.3310 0.065 Uiso 1 1 calc R . . . .
C00T C 0.3824(6) 0.8615(5) 0.4734(2) 0.0619(13) Uani 1 1 d . . . . .
C00U C 0.5236(5) 0.7363(4) 0.2138(2) 0.0500(11) Uani 1 1 d . . . . .
H00U H 0.4989 0.6471 0.2037 0.060 Uiso 1 1 calc R . . . .
C00V C -0.0386(6) 0.7881(5) 0.4849(2) 0.0689(15) Uani 1 1 d . . . . .
H00V H -0.0619 0.8259 0.5230 0.083 Uiso 1 1 calc R . . . .
C00W C -0.0517(7) 0.2223(5) 0.3362(2) 0.0674(14) Uani 1 1 d . . . . .
H00W H -0.1403 0.1758 0.3484 0.081 Uiso 1 1 calc R . . . .
C00X C -0.0881(6) 0.8448(5) 0.4292(2) 0.0686(15) Uani 1 1 d . . . . .
H00X H -0.1438 0.9213 0.4295 0.082 Uiso 1 1 calc R . . . .
C00Y C 0.4618(7) 0.7901(6) 0.5192(2) 0.0687(14) Uani 1 1 d . . . . .
C00Z C 0.0449(6) 0.6764(5) 0.4854(2) 0.0650(14) Uani 1 1 d . . . . .
H00Z H 0.0793 0.6391 0.5237 0.078 Uiso 1 1 calc R . . . .
C010 C -0.0634(6) 0.8636(5) 0.0879(2) 0.0645(13) Uani 1 1 d . . . . .
H010 H -0.1156 0.7895 0.0669 0.077 Uiso 1 1 calc R . . . .
C011 C 0.2144(7) 0.4754(5) 0.0915(2) 0.0716(15) Uani 1 1 d . . . . .
H011 H 0.1960 0.4285 0.1275 0.086 Uiso 1 1 calc R . . . .
C012 C 0.2113(7) 0.2244(5) 0.3088(2) 0.0699(15) Uani 1 1 d . . . . .
H012 H 0.3013 0.1795 0.3026 0.084 Uiso 1 1 calc R . . . .
C013 C 0.1334(7) 0.9586(5) 0.1645(2) 0.0794(17) Uani 1 1 d . . . . .
H013 H 0.2153 0.9497 0.1963 0.095 Uiso 1 1 calc R . . . .
C014 C 0.2129(7) 0.6748(5) 0.0360(2) 0.0736(16) Uani 1 1 d . . . . .
H014 H 0.1953 0.7646 0.0338 0.088 Uiso 1 1 calc R . . . .
C015 C 0.5467(6) 0.6886(5) 0.5014(2) 0.0636(13) Uani 1 1 d . . . . .
C016 C 0.0824(7) 0.1569(5) 0.3269(2) 0.0709(15) Uani 1 1 d . . . . .
H016 H 0.0843 0.0662 0.3331 0.085 Uiso 1 1 calc R . . . .
C017 C 0.2997(7) 0.4803(7) -0.0113(3) 0.0818(19) Uani 1 1 d . . . . .
H017 H 0.3396 0.4377 -0.0451 0.098 Uiso 1 1 calc R . . . .
C018 C 0.2724(8) 0.4113(6) 0.0412(3) 0.0887(19) Uani 1 1 d . . . . .
H018 H 0.2926 0.3219 0.0432 0.106 Uiso 1 1 calc R . . . .
C019 C 0.5989(7) 1.0005(5) 0.2424(3) 0.0762(15) Uani 1 1 d . . . . .
H019 H 0.6262 1.0896 0.2517 0.091 Uiso 1 1 calc R . . . .
C01A C 0.5524(6) 0.8240(5) 0.1653(2) 0.0680(14) Uani 1 1 d . . . . .
H01A H 0.5464 0.7931 0.1234 0.082 Uiso 1 1 calc R . . . .
C01B C -0.1059(7) 0.9897(6) 0.0712(3) 0.0824(17) Uani 1 1 d . . . . .
H01B H -0.1874 0.9999 0.0394 0.099 Uiso 1 1 calc R . . . .
C01C C 0.2698(7) 0.6087(7) -0.0152(2) 0.090(2) Uani 1 1 d . . . . .
H01C H 0.2868 0.6541 -0.0518 0.107 Uiso 1 1 calc R . . . .
C01D C -0.0286(9) 1.0988(6) 0.1013(3) 0.096(2) Uani 1 1 d . . . . .
H01D H -0.0579 1.1832 0.0904 0.115 Uiso 1 1 calc R . . . .
C01E C 0.0909(9) 1.0834(5) 0.1472(3) 0.110(3) Uani 1 1 d . . . . .
H01E H 0.1450 1.1577 0.1672 0.132 Uiso 1 1 calc R . . . .
C01F C 0.5890(7) 0.9534(6) 0.1798(3) 0.0823(17) Uani 1 1 d . . . . .
H01F H 0.6077 1.0117 0.1477 0.099 Uiso 1 1 calc R . . . .
B01G B 0.5815(8) 0.3476(6) 0.1895(3) 0.0698(17) Uani 1 1 d . . . . .

loop_
_atom_site_aniso_label
_atom_site_aniso_U_11
_atom_site_aniso_U_22
_atom_site_aniso_U_33
_atom_site_aniso_U_23
_atom_site_aniso_U_13
_atom_site_aniso_U_12
Pd01 0.03166(18) 0.04103(17) 0.03697(16) 0.00315(12) 0.00471(12) 0.00247(12)
P002 0.0315(6) 0.0402(5) 0.0341(5) 0.0038(4) 0.0044(4) 0.0025(4)
P003 0.0405(6) 0.0511(6) 0.0330(5) 0.0049(5) 0.0039(4) 0.0027(5)
F004 0.069(2) 0.0618(16) 0.0786(18) 0.0174(14) -0.0034(15) 0.0178(14)
F005 0.0519(17) 0.0508(14) 0.0891(19) -0.0026(14) 0.0021(14) 0.0157(13)
F006 0.081(2) 0.082(2) 0.112(2) -0.0444(19) 0.0302(19) -0.0058(17)
F007 0.107(3) 0.125(3) 0.0640(18) 0.0354(18) -0.0202(18) -0.011(2)
F008 0.120(3) 0.0632(18) 0.099(2) 0.0067(18) 0.006(2) 0.0007(18)
F009 0.105(3) 0.093(2) 0.149(3) 0.011(2) 0.047(3) 0.029(2)
C00A 0.039(2) 0.045(2) 0.038(2) 0.0034(18) 0.0122(17) -0.0028(18)
F00B 0.130(3) 0.153(3) 0.0543(18) -0.031(2) 0.0188(19) -0.032(3)
C00C 0.039(2) 0.041(2) 0.0353(19) 0.0015(17) -0.0008(17) -0.0016(18)
C00D 0.033(2) 0.052(2) 0.045(2) 0.0090(19) 0.0054(18) 0.0009(18)
C00E 0.028(2) 0.037(2) 0.053(2) 0.0007(18) -0.0024(18) 0.0069(17)
F00F 0.098(3) 0.163(4) 0.085(2) -0.007(2) 0.025(2) -0.005(2)
C00G 0.043(3) 0.059(3) 0.038(2) 0.0069(19) -0.0019(18) -0.003(2)
C00H 0.042(3) 0.063(3) 0.039(2) 0.002(2) -0.0021(19) 0.008(2)
C00I 0.059(3) 0.051(2) 0.052(2) -0.001(2) 0.008(2) 0.008(2)
C00J 0.057(3) 0.054(3) 0.042(2) 0.003(2) 0.008(2) -0.001(2)
C00K 0.051(3) 0.054(2) 0.038(2) 0.008(2) 0.0066(19) 0.006(2)
C00L 0.034(2) 0.043(2) 0.047(2) -0.0003(19) -0.0005(18) -0.0007(18)
C00M 0.050(3) 0.051(3) 0.054(3) 0.008(2) 0.003(2) 0.003(2)
C00N 0.027(2) 0.046(2) 0.056(2) 0.003(2) 0.0052(18) 0.0013(17)
C00O 0.048(3) 0.048(2) 0.060(3) 0.001(2) 0.009(2) 0.007(2)
C00P 0.042(3) 0.050(2) 0.057(3) 0.004(2) 0.001(2) -0.001(2)
C00Q 0.044(3) 0.044(2) 0.059(3) -0.003(2) -0.001(2) -0.003(2)
F00R 0.118(3) 0.092(2) 0.171(4) 0.018(3) -0.039(3) -0.043(2)
C00S 0.047(3) 0.048(2) 0.068(3) 0.009(2) 0.007(2) -0.008(2)
C00T 0.053(3) 0.057(3) 0.075(3) -0.025(3) 0.017(3) -0.012(2)
C00U 0.033(2) 0.060(3) 0.059(3) -0.004(2) 0.015(2) -0.004(2)
C00V 0.075(4) 0.077(4) 0.056(3) -0.022(3) 0.027(3) -0.015(3)
C00W 0.071(4) 0.060(3) 0.069(3) 0.018(3) 0.003(3) -0.014(3)
C00X 0.070(4) 0.066(3) 0.073(3) -0.018(3) 0.020(3) 0.012(3)
C00Y 0.066(4) 0.085(4) 0.052(3) -0.012(3) 0.010(3) -0.021(3)
C00Z 0.080(4) 0.074(3) 0.040(2) 0.003(2) 0.010(2) -0.017(3)
C010 0.056(3) 0.072(3) 0.066(3) 0.019(3) 0.002(3) 0.007(3)
C011 0.087(4) 0.072(3) 0.058(3) -0.001(3) 0.017(3) 0.013(3)
C012 0.073(4) 0.049(3) 0.089(4) -0.004(3) 0.006(3) 0.016(3)
C013 0.104(5) 0.058(3) 0.071(3) 0.004(3) -0.021(3) 0.010(3)
C014 0.090(4) 0.083(4) 0.055(3) 0.017(3) 0.025(3) 0.030(3)
C015 0.060(3) 0.075(3) 0.052(3) 0.015(3) -0.007(2) -0.014(3)
C016 0.087(4) 0.044(3) 0.079(3) 0.006(3) -0.002(3) -0.004(3)
C017 0.065(4) 0.119(5) 0.059(3) -0.031(4) -0.005(3) 0.023(4)
C018 0.108(5) 0.084(4) 0.076(4) -0.016(3) 0.011(4) 0.027(4)
C019 0.076(4) 0.062(3) 0.089(4) 0.007(3) 0.011(3) -0.017(3)
C01A 0.058(3) 0.087(4) 0.063(3) 0.009(3) 0.029(3) 0.001(3)
C01B 0.076(4) 0.095(4) 0.079(4) 0.036(3) 0.002(3) 0.025(4)
C01C 0.096(5) 0.134(6) 0.045(3) 0.009(3) 0.019(3) 0.038(4)
C01D 0.127(6) 0.074(4) 0.089(4) 0.018(4) 0.000(4) 0.034(4)
C01E 0.172(8) 0.053(3) 0.099(5) 0.000(3) -0.027(5) 0.010(4)
C01F 0.082(4) 0.081(4) 0.086(4) 0.032(3) 0.023(3) -0.008(3)
B01G 0.078(5) 0.050(3) 0.082(4) -0.009(3) 0.009(4) -0.001(3)

loop_
_atom_type_symbol
_atom_type_description
_atom_type_scat_dispersion_real
_atom_type_scat_dispersion_imag
_atom_type_scat_source
C C 0.0033 0.0016 'International Tables Vol C Tables 4.2.6.8 and 6.1.1.4'
H H 0.0000 0.0000 'International Tables Vol C Tables 4.2.6.8 and 6.1.1.4'
B B 0.0013 0.0007 'International Tables Vol C Tables 4.2.6.8 and 6.1.1.4'
F F 0.0171 0.0103 'International Tables Vol C Tables 4.2.6.8 and 6.1.1.4'
P P 0.1023 0.0942 'International Tables Vol C Tables 4.2.6.8 and 6.1.1.4'
Pd Pd -0.9988 1.0072 'International Tables Vol C Tables 4.2.6.8 and 6.1.1.4'

loop_
_exptl_crystal_face_index_h
_exptl_crystal_face_index_k
_exptl_crystal_face_index_l
_exptl_crystal_face_perp_dist
2 0 29 0.0246
-2 0 -29 0.0246
0 -14 2 0.0803
0 14 -2 0.0803
1 -14 1 0.0874
-1 14 -1 0.0874
-12 1 7 0.1180
-2 1 -29 0.0197
11 4 -2 0.0913

loop_
_geom_angle_atom_site_label_1
_geom_angle_atom_site_label_2
_geom_angle_atom_site_label_3
_geom_angle
_geom_angle_site_symmetry_1
_geom_angle_site_symmetry_3
_geom_angle_publ_flag
P002 Pd01 P003 86.25(4) . . ?
P002 Pd01 C00N 139.87(11) . . ?
P002 Pd01 C00U 168.13(12) . . ?
C00E Pd01 P002 105.03(12) . . ?
C00E Pd01 P003 167.96(11) . . ?
C00E Pd01 C00N 38.00(14) . . ?
C00E Pd01 C00U 66.80(15) . . ?
C00N Pd01 P003 132.31(11) . . ?
C00N Pd01 C00U 36.22(14) . . ?
C00U Pd01 P003 101.39(11) . . ?
C00A P002 Pd01 119.90(13) . . ?
C00A P002 C00C 105.30(18) . . ?
C00A P002 C00D 104.99(18) . . ?
C00C P002 Pd01 113.81(14) . . ?
C00C P002 C00D 105.04(18) . . ?
C00D P002 Pd01 106.55(14) . . ?
C00G P003 Pd01 106.16(13) . . ?
C00H P003 Pd01 116.69(13) . . ?
C00H P003 C00G 105.67(19) . . ?
C00K P003 Pd01 114.21(14) . . ?
C00K P003 C00G 106.4(2) . . ?
C00K P003 C00H 106.94(19) . . ?
C00I C00A P002 120.8(3) . . ?
C00J C00A P002 120.8(3) . . ?
C00J C00A C00I 118.4(4) . . ?
C00M C00C P002 120.6(3) . . ?
C00M C00C C00O 119.6(4) . . ?
C00O C00C P002 119.8(3) . . ?
P002 C00D H00A 109.8 . . ?
P002 C00D H00B 109.8 . . ?
H00A C00D H00B 108.3 . . ?
C00G C00D P002 109.3(3) . . ?
C00G C00D H00A 109.8 . . ?
C00G C00D H00B 109.8 . . ?
Pd01 C00E H00E 110.0 . . ?
C00L C00E Pd01 125.1(3) . . ?
C00L C00E H00E 110.0 . . ?
C00N C00E Pd01 75.5(2) . . ?
C00N C00E H00E 110.0 . . ?
C00N C00E C00L 122.1(3) . . ?
P003 C00G H00C 109.8 . . ?
P003 C00G H00D 109.8 . . ?
C00D C00G P003 109.2(3) . . ?
C00D C00G H00C 109.8 . . ?
C00D C00G H00D 109.8 . . ?
H00C C00G H00D 108.3 . . ?
C011 C00H P003 118.3(4) . . ?
C014 C00H P003 123.2(4) . . ?
C014 C00H C011 118.4(4) . . ?
C00A C00I H00I 119.6 . . ?
C00X C00I C00A 120.9(4) . . ?
C00X C00I H00I 119.6 . . ?
C00A C00J H00J 119.8 . . ?
C00A C00J C00Z 120.3(4) . . ?
C00Z C00J H00J 119.8 . . ?
C010 C00K P003 121.6(3) . . ?
C013 C00K P003 119.7(3) . . ?
C013 C00K C010 118.6(4) . . ?
C00P C00L C00E 121.2(3) . . ?
C00P C00L C00Q 114.5(4) . . ?
C00Q C00L C00E 124.3(4) . . ?
C00C C00M H00M 119.9 . . ?
C00W C00M C00C 120.3(4) . . ?
C00W C00M H00M 119.9 . . ?
C00E C00N Pd01 66.5(2) . . ?
C00S C00N Pd01 125.8(3) . . ?
C00S C00N C00E 125.7(4) . . ?
C00U C00N Pd01 72.2(2) . . ?
C00U C00N C00E 117.3(3) . . ?
C00U C00N C00S 116.4(4) . . ?
C00C C00O H00O 120.3 . . ?
C012 C00O C00C 119.3(5) . . ?
C012 C00O H00O 120.3 . . ?
F004 C00P C00L 119.1(4) . . ?
F004 C00P C015 117.3(4) . . ?
C015 C00P C00L 123.5(4) . . ?
F005 C00Q C00L 119.3(4) . . ?
F005 C00Q C00T 118.0(4) . . ?
C00T C00Q C00L 122.7(4) . . ?
C00N C00S H00S 119.3 . . ?
C019 C00S C00N 121.4(4) . . ?
C019 C00S H00S 119.3 . . ?
F006 C00T C00Q 119.7(5) . . ?
F006 C00T C00Y 120.1(4) . . ?
C00Y C00T C00Q 120.2(4) . . ?
Pd01 C00U H00U 73.8 . . ?
C00N C00U Pd01 71.5(2) . . ?
C00N C00U H00U 119.5 . . ?
C01A C00U Pd01 126.3(3) . . ?
C01A C00U C00N 121.0(4) . . ?
C01A C00U H00U 119.5 . . ?
C00X C00V H00V 119.6 . . ?
C00X C00V C00Z 120.8(4) . . ?
C00Z C00V H00V 119.6 . . ?
C00M C00W H00W 120.1 . . ?
C00M C00W C016 119.8(5) . . ?
C016 C00W H00W 120.1 . . ?
C00I C00X H00X 120.1 . . ?
C00V C00X C00I 119.9(4) . . ?
C00V C00X H00X 120.1 . . ?
F00B C00Y C00T 119.2(5) . . ?
F00B C00Y C015 121.7(5) . . ?
C015 C00Y C00T 119.1(4) . . ?
C00J C00Z H00Z 120.1 . . ?
C00V C00Z C00J 119.8(4) . . ?
C00V C00Z H00Z 120.1 . . ?
C00K C010 H010 120.0 . . ?
C00K C010 C01B 120.0(5) . . ?
C01B C010 H010 120.0 . . ?
C00H C011 H011 119.4 . . ?
C00H C011 C018 121.2(5) . . ?
C018 C011 H011 119.4 . . ?
C00O C012 H012 119.6 . . ?
C016 C012 C00O 120.8(5) . . ?
C016 C012 H012 119.6 . . ?
C00K C013 H013 119.6 . . ?
C00K C013 C01E 120.8(5) . . ?
C01E C013 H013 119.6 . . ?
C00H C014 H014 119.9 . . ?
C00H C014 C01C 120.2(5) . . ?
C01C C014 H014 119.9 . . ?
F007 C015 C00P 120.2(5) . . ?
F007 C015 C00Y 119.9(5) . . ?
C00Y C015 C00P 119.9(5) . . ?
C00W C016 H016 119.9 . . ?
C012 C016 C00W 120.2(5) . . ?
C012 C016 H016 119.9 . . ?
C018 C017 H017 119.5 . . ?
C01C C017 H017 119.5 . . ?
C01C C017 C018 121.0(5) . . ?
C011 C018 H018 120.4 . . ?
C017 C018 C011 119.2(5) . . ?
C017 C018 H018 120.4 . . ?
C00S C019 H019 119.5 . . ?
C00S C019 C01F 120.9(5) . . ?
C01F C019 H019 119.5 . . ?
C00U C01A H01A 120.2 . . ?
C01F C01A C00U 119.6(5) . . ?
C01F C01A H01A 120.2 . . ?
C010 C01B H01B 119.8 . . ?
C01D C01B C010 120.3(5) . . ?
C01D C01B H01B 119.8 . . ?
C014 C01C H01C 120.0 . . ?
C017 C01C C014 120.0(5) . . ?
C017 C01C H01C 120.0 . . ?
C01B C01D H01D 120.2 . . ?
C01E C01D C01B 119.6(5) . . ?
C01E C01D H01D 120.2 . . ?
C013 C01E H01E 119.7 . . ?
C01D C01E C013 120.6(6) . . ?
C01D C01E H01E 119.7 . . ?
C019 C01F H01F 119.7 . . ?
C01A C01F C019 120.6(5) . . ?
C01A C01F H01F 119.7 . . ?
F009 B01G F008 107.5(6) . . ?
F009 B01G F00F 108.2(5) . . ?
F00F B01G F008 108.1(4) . . ?
F00R B01G F008 111.3(5) . . ?
F00R B01G F009 111.8(5) . . ?
F00R B01G F00F 110.0(6) . . ?

loop_
_geom_bond_atom_site_label_1
_geom_bond_atom_site_label_2
_geom_bond_distance
_geom_bond_site_symmetry_2
_geom_bond_publ_flag
Pd01 P002 2.2609(11) . ?
Pd01 P003 2.3018(10) . ?
Pd01 C00E 2.155(4) . ?
Pd01 C00N 2.275(4) . ?
Pd01 C00U 2.284(4) . ?
P002 C00A 1.812(4) . ?
P002 C00C 1.814(4) . ?
P002 C00D 1.837(4) . ?
P003 C00G 1.825(4) . ?
P003 C00H 1.809(4) . ?
P003 C00K 1.807(4) . ?
F004 C00P 1.347(5) . ?
F005 C00Q 1.349(5) . ?
F006 C00T 1.343(5) . ?
F007 C015 1.343(5) . ?
F008 B01G 1.387(7) . ?
F009 B01G 1.358(7) . ?
C00A C00I 1.390(5) . ?
C00A C00J 1.387(5) . ?
F00B C00Y 1.338(5) . ?
C00C C00M 1.378(6) . ?
C00C C00O 1.385(5) . ?
C00D H00A 0.9700 . ?
C00D H00B 0.9700 . ?
C00D C00G 1.511(5) . ?
C00E H00E 0.9800 . ?
C00E C00L 1.463(5) . ?
C00E C00N 1.447(6) . ?
F00F B01G 1.371(7) . ?
C00G H00C 0.9700 . ?
C00G H00D 0.9700 . ?
C00H C011 1.378(6) . ?
C00H C014 1.367(6) . ?
C00I H00I 0.9300 . ?
C00I C00X 1.375(6) . ?
C00J H00J 0.9300 . ?
C00J C00Z 1.388(6) . ?
C00K C010 1.382(6) . ?
C00K C013 1.365(6) . ?
C00L C00P 1.384(6) . ?
C00L C00Q 1.385(5) . ?
C00M H00M 0.9300 . ?
C00M C00W 1.376(6) . ?
C00N C00S 1.418(5) . ?
C00N C00U 1.417(5) . ?
C00O H00O 0.9300 . ?
C00O C012 1.383(6) . ?
C00P C015 1.367(6) . ?
C00Q C00T 1.372(6) . ?
F00R B01G 1.342(7) . ?
C00S H00S 0.9300 . ?
C00S C019 1.347(6) . ?
C00T C00Y 1.369(7) . ?
C00U H00U 0.9300 . ?
C00U C01A 1.405(6) . ?
C00V H00V 0.9300 . ?
C00V C00X 1.362(7) . ?
C00V C00Z 1.367(7) . ?
C00W H00W 0.9300 . ?
C00W C016 1.380(7) . ?
C00X H00X 0.9300 . ?
C00Y C015 1.355(7) . ?
C00Z H00Z 0.9300 . ?
C010 H010 0.9300 . ?
C010 C01B 1.388(7) . ?
C011 H011 0.9300 . ?
C011 C018 1.382(6) . ?
C012 H012 0.9300 . ?
C012 C016 1.355(7) . ?
C013 H013 0.9300 . ?
C013 C01E 1.380(7) . ?
C014 H014 0.9300 . ?
C014 C01C 1.403(6) . ?
C016 H016 0.9300 . ?
C017 H017 0.9300 . ?
C017 C018 1.360(8) . ?
C017 C01C 1.340(8) . ?
C018 H018 0.9300 . ?
C019 H019 0.9300 . ?
C019 C01F 1.393(7) . ?
C01A H01A 0.9300 . ?
C01A C01F 1.350(7) . ?
C01B H01B 0.9300 . ?
C01B C01D 1.365(8) . ?
C01C H01C 0.9300 . ?
C01D H01D 0.9300 . ?
C01D C01E 1.354(8) . ?
C01E H01E 0.9300 . ?
C01F H01F 0.9300 . ?

loop_
_exptl_oxdiff_crystal_face_indexfrac_h
_exptl_oxdiff_crystal_face_indexfrac_k
_exptl_oxdiff_crystal_face_indexfrac_l
_exptl_oxdiff_crystal_face_x
_exptl_oxdiff_crystal_face_y
_exptl_oxdiff_crystal_face_z
2.0000 -0.0000 29.0000 0.1685 -0.9923 0.0214
-2.0000 0.0000 -29.0000 -0.1685 0.9923 -0.0214
-0.0000 -14.0000 2.0000 -0.0144 -0.0117 0.9840
0.0000 14.0000 -2.0000 0.0144 0.0117 -0.9840
1.0000 -14.0000 1.0000 -0.1011 -0.0154 0.9772
-1.0000 14.0000 -1.0000 0.1011 0.0154 -0.9772
-12.0000 1.0000 7.0000 0.9881 0.2001 0.0064
-2.0000 1.0000 -29.0000 -0.1659 0.9886 -0.0915
11.0000 4.0000 -2.0000 -0.8442 -0.3419 -0.3457
